data_7702759
loop_
_publ_author_name
'Dalai, Sudipta'
'Mukherjee, Partha Sarathi'
'Zangrando, Ennio'
'Lloret, Francesc'
'Chaudhuri, Nirmalendu Ray'

_publ_section_title
;
 A novel class of interpenetrated 3-D network of a dimeric
 cupric-tetracarboxylate unit
;
_journal_issue 6
_journal_name_full 'Journal of the Chemical Society, Dalton Transactions'
_journal_page_first 822
_journal_paper_doi 10.1039/b110015g
_journal_year 2002
_chemical_formula_moiety '?  (Cu2 4+) 2(C4 H2 O4 2-) (C10 H8 N2) 0.5(H2 O)'
_chemical_formula_sum 'C18 H13 Cu2 N2 O8.5'
_chemical_formula_weight 520.38
_chemical_name_systematic
;
bis-(fumarate-copper(II))-(4,4'-bipyridine) hemihydrated
;
_space_group_IT_number 12
_space_group_name_Hall '-C 2y'
_space_group_name_H-M_alt 'C 1 2/m 1'
_symmetry_cell_setting monoclinic
_symmetry_space_group_name_H-M 'C 1 2/m 1'
_atom_sites_solution_hydrogens geom
_atom_sites_solution_primary direct
_atom_sites_solution_secondary difmap
_audit_creation_method SHELXL-97
_cell_angle_alpha 90.00
_cell_angle_beta 104.96(2)
_cell_angle_gamma 90.00
_cell_formula_units_Z 4
_cell_length_a 13.063(4)
_cell_length_b 11.596(3)
_cell_length_c 14.022(4)
_cell_measurement_temperature 293(2)
_cell_volume 2052.0(10)
_computing_cell_refinement 'MOSFLM (J. Appl. Cryst., 1993, 21, 67)'
_computing_data_collection 'Nonius Xpress'
_computing_data_reduction 'MOSFLM (J. Appl. Cryst., 1993, 21, 67)'
_computing_molecular_graphics 'Ortep3/Windows (Farrugia,1997)'
_computing_publication_material 'WinGX 1.63 (Farrugia, 1999)'
_computing_structure_refinement 'SHELXL-97 (Sheldrick, 1997)'
_computing_structure_solution 'SHELXS-97 (Sheldrick, 1990)'
_diffrn_ambient_temperature 293(2)
_diffrn_measured_fraction_theta_full 0.978
_diffrn_measured_fraction_theta_max 0.978
_diffrn_measurement_device_type 'image plate dip1030'
_diffrn_measurement_method 'laser scanner'
_diffrn_radiation_monochromator graphite
_diffrn_radiation_source 'fine-focus sealed tube'
_diffrn_radiation_type MoK\a
_diffrn_radiation_wavelength 0.71073
_diffrn_reflns_av_R_equivalents 0.0444
_diffrn_reflns_av_sigmaI/netI 0.0629
_diffrn_reflns_limit_h_max 17
_diffrn_reflns_limit_h_min -17
_diffrn_reflns_limit_k_max 15
_diffrn_reflns_limit_k_min -13
_diffrn_reflns_limit_l_max 18
_diffrn_reflns_limit_l_min -18
_diffrn_reflns_number 4406
_diffrn_reflns_theta_full 29.07
_diffrn_reflns_theta_max 29.07
_diffrn_reflns_theta_min 2.39
_exptl_absorpt_coefficient_mu 2.123
_exptl_absorpt_correction_T_max 0.9715
_exptl_absorpt_correction_T_min 0.8360
_exptl_absorpt_process_details
;
Parkin S,Moezzi B & Hope H, (1995) J. Appl. Cryst. 28, 53-56
Cubic fit to sin(theta)/lambda - 24 parameters
;
_exptl_crystal_colour 'emerald green'
_exptl_crystal_density_diffrn 1.684
_exptl_crystal_density_method 'not measured'
_exptl_crystal_description plate
_exptl_crystal_F_000 1044
_exptl_crystal_size_max 0.40
_exptl_crystal_size_mid 0.40
_exptl_crystal_size_min 0.20
_refine_diff_density_max 0.900
_refine_diff_density_min -0.556
_refine_diff_density_rms 0.111
_refine_ls_extinction_method none
_refine_ls_goodness_of_fit_ref 1.070
_refine_ls_hydrogen_treatment mixed
_refine_ls_matrix_type full
_refine_ls_number_parameters 258
_refine_ls_number_reflns 2809
_refine_ls_number_restraints 6
_refine_ls_restrained_S_all 1.071
_refine_ls_R_factor_all 0.0636
_refine_ls_R_factor_gt 0.0471
_refine_ls_shift/su_max 0.001
_refine_ls_shift/su_mean 0.000
_refine_ls_structure_factor_coef Fsqd
_refine_ls_weighting_details 'calc w=1/[\s^2^(Fo^2^)+(0.0555P)^2^+3.0855P] where P=(Fo^2^+2Fc^2^)/3'
_refine_ls_weighting_scheme calc
_refine_ls_wR_factor_gt 0.1186
_refine_ls_wR_factor_ref 0.1276
_reflns_number_gt 2149
_reflns_number_total 2809
_reflns_threshold_expression >2sigma(I)
_cod_data_source_file b110015g.txt
_cod_data_source_block ind160
_cod_original_cell_volume 2052.1(10)
_cod_original_sg_symbol_H-M C2/m
_cod_original_formula_sum 'C18 H13 Cu2 N2 O8.50'
_cod_database_code 7702759

loop_
_symmetry_equiv_pos_as_xyz
'x, y, z'
'-x, y, -z'
'x+1/2, y+1/2, z'
'-x+1/2, y+1/2, -z'
'-x, -y, -z'
'x, -y, z'
'-x+1/2, -y+1/2, -z'
'x+1/2, -y+1/2, z'

loop_
_atom_site_label
_atom_site_type_symbol
_atom_site_fract_x
_atom_site_fract_y
_atom_site_fract_z
_atom_site_U_iso_or_equiv
_atom_site_adp_type
_atom_site_occupancy
_atom_site_symmetry_multiplicity
_atom_site_calc_flag
_atom_site_refinement_flags
Cu1 Cu 0.74244(4) 0.5000 0.10333(4) 0.03027(17) Uani 1 2 d S
Cu2 Cu 0.76583(4) 0.5000 0.29824(4) 0.03051(17) Uani 1 2 d S
N1 N 0.7410(3) 0.5000 -0.0504(3) 0.0392(9) Uani 1 2 d SD
C5 C 0.7836(9) 0.4142(8) -0.0894(6) 0.069(3) Uani 0.50 1 d PD
C6 C 0.7868(10) 0.4092(9) -0.1866(7) 0.069(3) Uani 0.50 1 d PD
C7 C 0.7491(4) 0.5000 -0.2469(3) 0.0402(10) Uani 1 2 d SD
C8 C 0.6998(11) 0.5857(10) -0.2080(7) 0.080(4) Uani 0.50 1 d PD
C9 C 0.6990(10) 0.5818(9) -0.1097(7) 0.074(3) Uani 0.50 1 d PD
N2 N 0.7682(4) 0.5000 0.4519(3) 0.0447(10) Uani 1 2 d SD
C10 C 0.8144(12) 0.4303(11) 0.5172(8) 0.140(8) Uani 0.50 1 d PD
C11 C 0.8103(17) 0.4254(13) 0.6118(8) 0.174(10) Uani 0.50 1 d PD
C12 C 0.7550(4) 0.5000 0.6480(3) 0.0433(11) Uani 1 2 d SD
C14 C 0.7207(15) 0.5820(10) 0.4880(7) 0.113(7) Uani 0.50 1 d PD
C13 C 0.7091(15) 0.5836(11) 0.5853(8) 0.111(6) Uani 0.50 1 d PD
O1A O 0.6515(8) 0.3693(13) 0.1010(12) 0.048(2) Uani 0.50 1 d P
O2A O 0.6768(5) 0.3600(6) 0.2641(5) 0.0453(15) Uani 0.50 1 d P
O3A O 0.3680(7) 0.1007(10) 0.1409(10) 0.047(2) Uani 0.50 1 d P
O4A O 0.3920(5) 0.0978(7) 0.3065(6) 0.0450(18) Uani 0.50 1 d P
C1A C 0.6306(6) 0.3293(7) 0.1774(6) 0.0371(15) Uani 0.50 1 d P
C2A C 0.5457(7) 0.2414(8) 0.1667(5) 0.0469(17) Uani 0.50 1 d P
C3A C 0.5110(6) 0.2054(7) 0.2404(6) 0.0413(15) Uani 0.50 1 d P
C4A C 0.4165(6) 0.1278(7) 0.2273(6) 0.0386(16) Uani 0.50 1 d P
O1B O 0.6199(7) 0.6051(13) 0.0993(11) 0.044(2) Uani 0.50 1 d P
O2B O 0.6377(6) 0.5951(7) 0.2615(6) 0.0513(17) Uani 0.50 1 d P
O3B O 0.3366(8) 0.8656(9) 0.1384(9) 0.046(2) Uani 0.50 1 d P
O4B O 0.3551(6) 0.8641(7) 0.2998(7) 0.0478(17) Uani 0.50 1 d P
C1B C 0.5924(6) 0.6271(7) 0.1756(6) 0.0388(16) Uani 0.50 1 d P
C2B C 0.4970(6) 0.7029(7) 0.1611(6) 0.0465(17) Uani 0.50 1 d P
C3B C 0.4637(7) 0.7405(7) 0.2362(5) 0.0434(15) Uani 0.50 1 d P
C4B C 0.3779(6) 0.8278(7) 0.2236(6) 0.0379(15) Uani 0.50 1 d P
O1W O 1.0000 0.2918(10) 0.5000 0.102(4) Uani 0.50 2 d SP

loop_
_atom_site_aniso_label
_atom_site_aniso_U_11
_atom_site_aniso_U_22
_atom_site_aniso_U_33
_atom_site_aniso_U_23
_atom_site_aniso_U_13
_atom_site_aniso_U_12
Cu1 0.0305(3) 0.0327(3) 0.0299(3) 0.000 0.0120(2) 0.000
Cu2 0.0308(3) 0.0325(3) 0.0305(3) 0.000 0.0120(2) 0.000
N1 0.045(2) 0.043(2) 0.0324(18) 0.000 0.0148(16) 0.000
C5 0.112(8) 0.068(6) 0.031(4) 0.010(4) 0.026(5) 0.029(6)
C6 0.113(8) 0.056(5) 0.049(5) 0.010(4) 0.043(6) 0.031(6)
C7 0.049(3) 0.046(3) 0.029(2) 0.000 0.0153(19) 0.000
C8 0.118(9) 0.084(7) 0.042(4) 0.016(4) 0.026(6) 0.058(7)
C9 0.114(9) 0.073(6) 0.044(4) 0.019(4) 0.037(6) 0.056(7)
N2 0.047(2) 0.055(3) 0.036(2) 0.000 0.0163(18) 0.000
C10 0.238(18) 0.155(14) 0.040(5) 0.041(7) 0.058(8) 0.146(14)
C11 0.35(3) 0.147(13) 0.048(6) 0.050(7) 0.091(11) 0.179(16)
C12 0.051(3) 0.052(3) 0.031(2) 0.000 0.019(2) 0.000
C14 0.241(19) 0.068(7) 0.042(6) 0.026(5) 0.058(9) 0.082(10)
C13 0.208(16) 0.090(9) 0.050(6) 0.019(6) 0.059(8) 0.091(11)
O1A 0.044(6) 0.059(6) 0.044(4) 0.000(4) 0.017(5) -0.016(5)
O2A 0.049(4) 0.050(4) 0.039(3) -0.003(3) 0.015(3) -0.017(3)
O3A 0.039(5) 0.059(6) 0.047(3) -0.010(4) 0.016(4) -0.021(3)
O4A 0.036(4) 0.063(5) 0.034(3) 0.007(3) 0.006(3) -0.015(3)
C1A 0.036(4) 0.036(4) 0.039(4) -0.003(3) 0.011(3) -0.006(3)
C2A 0.046(4) 0.052(5) 0.043(4) -0.002(3) 0.010(3) -0.018(4)
C3A 0.039(3) 0.038(4) 0.049(4) 0.000(3) 0.015(3) -0.008(3)
C4A 0.038(4) 0.040(4) 0.039(4) 0.003(3) 0.011(3) 0.001(3)
O1B 0.029(4) 0.064(7) 0.039(3) -0.002(4) 0.006(4) 0.019(4)
O2B 0.048(4) 0.060(5) 0.052(3) 0.006(3) 0.024(3) 0.022(3)
O3B 0.047(5) 0.050(5) 0.045(3) 0.006(4) 0.021(4) 0.019(3)
O4B 0.049(5) 0.048(4) 0.045(3) 0.000(3) 0.011(4) 0.018(3)
C1B 0.034(4) 0.039(4) 0.046(4) 0.001(3) 0.014(3) 0.007(3)
C2B 0.039(4) 0.038(4) 0.067(5) 0.000(3) 0.021(3) 0.008(3)
C3B 0.048(4) 0.038(4) 0.046(4) -0.002(3) 0.016(3) 0.011(3)
C4B 0.035(4) 0.037(4) 0.045(4) 0.003(3) 0.015(3) 0.007(3)
O1W 0.124(10) 0.082(8) 0.101(8) 0.000 0.032(7) 0.000

loop_
_atom_type_symbol
_atom_type_description
_atom_type_scat_dispersion_real
_atom_type_scat_dispersion_imag
_atom_type_scat_source
C C 0.0033 0.0016 'International Tables Vol C Tables 4.2.6.8 and 6.1.1.4'
H H 0.0000 0.0000 'International Tables Vol C Tables 4.2.6.8 and 6.1.1.4'
N N 0.0061 0.0033 'International Tables Vol C Tables 4.2.6.8 and 6.1.1.4'
O O 0.0106 0.0060 'International Tables Vol C Tables 4.2.6.8 and 6.1.1.4'
Cu Cu 0.3201 1.2651 'International Tables Vol C Tables 4.2.6.8 and 6.1.1.4'

loop_
_geom_angle_atom_site_label_1
_geom_angle_atom_site_label_2
_geom_angle_atom_site_label_3
_geom_angle
_geom_angle_site_symmetry_1
_geom_angle_site_symmetry_3
O1A Cu1 O1A 104.2(6) . 6_565
O1A Cu1 O3B 166.8(6) . 8_565
O1A Cu1 O3B 73.9(4) 6_565 8_565
O1A Cu1 O3B 73.9(4) . 3_545
O1A Cu1 O3B 166.8(6) 6_565 3_545
O3B Cu1 O3B 104.8(5) 8_565 3_545
O1A Cu1 O3A 160.1(5) . 3
O1A Cu1 O3A 90.3(4) 6_565 3
O3B Cu1 O3A 16.4(3) 8_565 3
O3B Cu1 O3A 88.8(4) 3_545 3
O1A Cu1 O3A 90.3(4) . 8
O1A Cu1 O3A 160.1(5) 6_565 8
O3B Cu1 O3A 88.8(4) 8_565 8
O3B Cu1 O3A 16.4(3) 3_545 8
O3A Cu1 O3A 72.6(5) 3 8
O1A Cu1 O1B 14.6(5) . 6_565
O1A Cu1 O1B 89.6(4) 6_565 6_565
O3B Cu1 O1B 159.0(5) 8_565 6_565
O3B Cu1 O1B 88.2(4) 3_545 6_565
O3A Cu1 O1B 166.6(6) 3 6_565
O3A Cu1 O1B 104.6(4) 8 6_565
O1A Cu1 O1B 89.6(4) . .
O1A Cu1 O1B 14.6(5) 6_565 .
O3B Cu1 O1B 88.2(4) 8_565 .
O3B Cu1 O1B 159.0(5) 3_545 .
O3A Cu1 O1B 104.6(4) 3 .
O3A Cu1 O1B 166.6(6) 8 .
O1B Cu1 O1B 75.0(6) 6_565 .
O1A Cu1 N1 97.9(5) . .
O1A Cu1 N1 97.9(5) 6_565 .
O3B Cu1 N1 95.4(4) 8_565 .
O3B Cu1 N1 95.4(4) 3_545 .
O3A Cu1 N1 93.4(4) 3 .
O3A Cu1 N1 93.4(4) 8 .
O1B Cu1 N1 99.9(4) 6_565 .
O1B Cu1 N1 99.9(4) . .
O1A Cu1 Cu2 85.7(5) . .
O1A Cu1 Cu2 85.7(5) 6_565 .
O3B Cu1 Cu2 81.1(4) 8_565 .
O3B Cu1 Cu2 81.1(4) 3_545 .
O3A Cu1 Cu2 81.9(4) 3 .
O3A Cu1 Cu2 81.9(4) 8 .
O1B Cu1 Cu2 84.7(4) 6_565 .
O1B Cu1 Cu2 84.7(4) . .
N1 Cu1 Cu2 174.15(11) . .
O4B Cu2 O4B 107.3(5) 8_565 3_545
O4B Cu2 O2B 157.2(3) 8_565 6_565
O4B Cu2 O2B 90.9(3) 3_545 6_565
O4B Cu2 O2B 90.9(3) 8_565 .
O4B Cu2 O2B 157.2(3) 3_545 .
O2B Cu2 O2B 68.5(5) 6_565 .
O4B Cu2 O4A 18.8(2) 8_565 3
O4B Cu2 O4A 88.6(4) 3_545 3
O2B Cu2 O4A 168.5(3) 6_565 3
O2B Cu2 O4A 109.6(3) . 3
O4B Cu2 O4A 88.6(4) 8_565 8
O4B Cu2 O4A 18.8(2) 3_545 8
O2B Cu2 O4A 109.6(3) 6_565 8
O2B Cu2 O4A 168.5(3) . 8
O4A Cu2 O4A 69.9(4) 3 8
O4B Cu2 O2A 166.6(3) 8_565 .
O4B Cu2 O2A 69.7(3) 3_545 .
O2B Cu2 O2A 21.2(2) 6_565 .
O2B Cu2 O2A 89.4(4) . .
O4A Cu2 O2A 155.6(3) 3 .
O4A Cu2 O2A 88.4(3) 8 .
O4B Cu2 O2A 69.7(3) 8_565 6_565
O4B Cu2 O2A 166.6(3) 3_545 6_565
O2B Cu2 O2A 89.4(4) 6_565 6_565
O2B Cu2 O2A 21.2(2) . 6_565
O4A Cu2 O2A 88.4(3) 3 6_565
O4A Cu2 O2A 155.6(3) 8 6_565
O2A Cu2 O2A 110.0(4) . 6_565
O4B Cu2 N2 97.7(3) 8_565 .
O4B Cu2 N2 97.7(3) 3_545 .
O2B Cu2 N2 93.1(2) 6_565 .
O2B Cu2 N2 93.1(2) . .
O4A Cu2 N2 98.4(3) 3 .
O4A Cu2 N2 98.4(3) 8 .
O2A Cu2 N2 95.6(2) . .
O2A Cu2 N2 95.6(2) 6_565 .
O4B Cu2 Cu1 85.5(3) 8_565 .
O4B Cu2 Cu1 85.5(3) 3_545 .
O2B Cu2 Cu1 82.3(2) 6_565 .
O2B Cu2 Cu1 82.3(2) . .
O4A Cu2 Cu1 86.2(3) 3 .
O4A Cu2 Cu1 86.2(3) 8 .
O2A Cu2 Cu1 81.3(2) . .
O2A Cu2 Cu1 81.3(2) 6_565 .
N2 Cu2 Cu1 174.47(12) . .
C9 N1 C9 94.9(11) 6_565 .
C9 N1 C5 116.1(6) 6_565 6_565
C9 N1 C5 48.3(7) . 6_565
C9 N1 C5 48.3(7) 6_565 .
C9 N1 C5 116.1(6) . .
C5 N1 C5 97.3(9) 6_565 .
C9 N1 Cu1 122.7(4) 6_565 .
C9 N1 Cu1 122.7(4) . .
C5 N1 Cu1 121.2(4) 6_565 .
C5 N1 Cu1 121.2(4) . .
C9 C5 N1 64.0(8) 6_565 .
C9 C5 C6 91.8(9) 6_565 .
N1 C5 C6 124.3(8) . .
C9 C5 C8 52.6(8) 6_565 6_565
N1 C5 C8 99.6(8) . 6_565
C6 C5 C8 39.2(6) . 6_565
C9 C5 C5 87.5(9) 6_565 6_565
N1 C5 C5 41.3(4) . 6_565
C6 C5 C5 92.4(6) . 6_565
C8 C5 C5 90.0(5) 6_565 6_565
C8 C6 C7 66.8(8) 6_565 .
C8 C6 C5 88.6(9) 6_565 .
C7 C6 C5 119.0(8) . .
C8 C6 C9 51.4(7) 6_565 6_565
C7 C6 C9 98.4(7) . 6_565
C5 C6 C9 37.2(5) . 6_565
C6 C7 C6 101.4(10) . 6_565
C6 C7 C8 116.5(6) . .
C6 C7 C8 47.5(7) 6_565 .
C6 C7 C8 47.5(7) . 6_565
C6 C7 C8 116.5(6) 6_565 6_565
C8 C7 C8 92.9(12) . 6_565
C6 C7 C12 120.7(4) . 1_554
C6 C7 C12 120.7(4) 6_565 1_554
C8 C7 C12 122.7(5) . 1_554
C8 C7 C12 122.7(5) 6_565 1_554
C6 C8 C7 65.7(8) 6_565 .
C6 C8 C9 90.1(10) 6_565 .
C7 C8 C9 119.8(8) . .
C6 C8 C5 52.2(7) 6_565 6_565
C7 C8 C5 97.8(7) . 6_565
C9 C8 C5 37.9(6) . 6_565
C6 C8 C8 93.0(9) 6_565 6_565
C7 C8 C8 43.5(6) . 6_565
C9 C8 C8 88.1(7) . 6_565
C5 C8 C8 90.0(5) 6_565 6_565
C5 C9 N1 67.7(8) 6_565 .
C5 C9 C8 89.5(10) 6_565 .
N1 C9 C8 123.9(8) . .
C5 C9 C6 51.0(7) 6_565 6_565
N1 C9 C6 101.6(7) . 6_565
C8 C9 C6 38.4(7) . 6_565
C5 C9 C9 92.5(9) 6_565 6_565
N1 C9 C9 42.6(6) . 6_565
C8 C9 C9 91.9(7) . 6_565
C6 C9 C9 93.4(5) 6_565 6_565
C10 N2 C10 80.3(13) . 6_565
C10 N2 C14 55.6(9) . 6_565
C10 N2 C14 112.0(7) 6_565 6_565
C10 N2 C14 112.0(7) . .
C10 N2 C14 55.6(9) 6_565 .
C14 N2 C14 93.4(14) 6_565 .
C10 N2 Cu2 127.8(6) . .
C10 N2 Cu2 127.8(6) 6_565 .
C14 N2 Cu2 120.2(4) 6_565 .
C14 N2 Cu2 120.2(4) . .
C14 C10 N2 64.5(8) 6_565 .
C14 C10 C11 92.0(12) 6_565 .
N2 C10 C11 127.9(11) . .
C14 C10 C10 96.9(10) 6_565 6_565
N2 C10 C10 49.8(7) . 6_565
C11 C10 C10 92.5(7) . 6_565
C14 C10 C13 48.8(9) 6_565 6_565
N2 C10 C13 98.6(9) . 6_565
C11 C10 C13 43.2(8) . 6_565
C10 C10 C13 95.0(6) 6_565 6_565
C13 C11 C12 62.4(9) 6_565 .
C13 C11 C10 91.0(11) 6_565 .
C12 C11 C10 121.4(10) . .
C13 C11 C11 94.7(10) 6_565 6_565
C12 C11 C11 48.7(9) . 6_565
C10 C11 C11 87.5(7) . 6_565
C13 C11 C14 50.3(9) 6_565 6_565
C12 C11 C14 96.7(10) . 6_565
C10 C11 C14 40.8(7) . 6_565
C11 C11 C14 92.7(6) 6_565 6_565
C11 C12 C11 82.7(17) 6_565 .
C11 C12 C13 114.9(7) 6_565 6_565
C11 C12 C13 57.8(10) . 6_565
C11 C12 C13 57.8(10) 6_565 .
C11 C12 C13 114.9(7) . .
C13 C12 C13 92.5(14) 6_565 .
C11 C12 C7 123.8(5) 6_565 1_556
C11 C12 C7 123.8(5) . 1_556
C13 C12 C7 121.2(5) 6_565 1_556
C13 C12 C7 121.2(5) . 1_556
C10 C14 N2 59.9(9) 6_565 .
C10 C14 C13 91.5(12) 6_565 .
N2 C14 C13 124.3(8) . .
C10 C14 C11 47.2(8) 6_565 6_565
N2 C14 C11 94.7(9) . 6_565
C13 C14 C11 44.4(9) . 6_565
C10 C14 C14 83.1(10) 6_565 6_565
N2 C14 C14 43.3(7) . 6_565
C13 C14 C14 90.8(7) . 6_565
C11 C14 C14 87.3(6) 6_565 6_565
C11 C13 C12 59.8(8) 6_565 .
C11 C13 C14 85.4(13) 6_565 .
C12 C13 C14 118.9(9) . .
C11 C13 C10 45.8(8) 6_565 6_565
C12 C13 C10 90.5(8) . 6_565
C14 C13 C10 39.6(8) . 6_565
C11 C13 C13 85.3(10) 6_565 6_565
C12 C13 C13 43.8(7) . 6_565
C14 C13 C13 89.2(7) . 6_565
C10 C13 C13 85.0(6) 6_565 6_565
O1B O1A C1A 84(3) 6_565 .
O1B O1A C1B 56(3) 6_565 6_565
C1A O1A C1B 29.1(5) . 6_565
O1B O1A Cu1 92(4) 6_565 .
C1A O1A Cu1 123.0(11) . .
C1B O1A Cu1 114.0(10) 6_565 .
O2B O2A C1A 89.9(11) 6_565 .
O2B O2A C1B 60.5(10) 6_565 6_565
C1A O2A C1B 29.4(4) . 6_565
O2B O2A Cu2 77.6(10) 6_565 .
C1A O2A Cu2 124.7(6) . .
C1B O2A Cu2 113.2(5) 6_565 .
O3B O3A C4A 94(3) 6_565 .
O3B O3A C4B 63(2) 6_565 6_565
C4A O3A C4B 30.5(5) . 6_565
O3B O3A Cu1 81(2) 6_565 3_445
C4A O3A Cu1 125.8(9) . 3_445
C4B O3A Cu1 117.6(7) 6_565 3_445
O4B O4A C4A 91.9(15) 6_565 .
O4B O4A C4B 61.9(14) 6_565 6_565
C4A O4A C4B 30.0(4) . 6_565
O4B O4A Cu2 78.7(13) 6_565 3_445
C4A O4A Cu2 119.7(6) . 3_445
C4B O4A Cu2 111.7(5) 6_565 3_445
C1B C1A O1A 90.7(12) 6_565 .
C1B C1A O2A 89.4(11) 6_565 .
O1A C1A O2A 124.1(10) . .
C1B C1A O1B 68.5(11) 6_565 6_565
O1A C1A O1B 22.5(6) . 6_565
O2A C1A O1B 124.2(10) . 6_565
C1B C1A O2B 59.5(10) 6_565 6_565
O1A C1A O2B 119.0(10) . 6_565
O2A C1A O2B 29.9(4) . 6_565
O1B C1A O2B 107.3(9) 6_565 6_565
C1B C1A C2A 89.2(11) 6_565 .
O1A C1A C2A 119.1(9) . .
O2A C1A C2A 116.8(7) . .
O1B C1A C2A 113.5(8) 6_565 .
O2B C1A C2A 112.7(7) 6_565 .
C1B C1A C2B 58.3(9) 6_565 6_565
O1A C1A C2B 113.4(8) . 6_565
O2A C1A C2B 113.7(7) . 6_565
O1B C1A C2B 97.3(7) 6_565 6_565
O2B C1A C2B 95.0(6) 6_565 6_565
C2A C1A C2B 31.0(4) . 6_565
C2B C2A C3A 85.2(9) 6_565 .
C2B C2A C1A 90.5(9) 6_565 .
C3A C2A C1A 123.0(7) . .
C2B C2A C1B 64.9(8) 6_565 6_565
C3A C2A C1B 116.0(7) . 6_565
C1A C2A C1B 25.6(3) . 6_565
C2B C2A C3B 53.2(8) 6_565 6_565
C3A C2A C3B 32.0(4) . 6_565
C1A C2A C3B 116.0(7) . 6_565
C1B C2A C3B 97.1(6) 6_565 6_565
C3B C3A C2A 95.9(9) 6_565 .
C3B C3A C4A 82.9(8) 6_565 .
C2A C3A C4A 122.6(7) . .
C3B C3A C2B 59.8(8) 6_565 6_565
C2A C3A C2B 36.1(5) . 6_565
C4A C3A C2B 113.0(6) . 6_565
C3B C3A C4B 58.9(7) 6_565 6_565
C2A C3A C4B 120.4(7) . 6_565
C4A C3A C4B 24.0(3) . 6_565
C2B C3A C4B 97.4(6) 6_565 6_565
C4B C4A O3A 86.5(11) 6_565 .
C4B C4A O4A 85.9(11) 6_565 .
O3A C4A O4A 126.3(9) . .
C4B C4A O3B 63.0(10) 6_565 6_565
O3A C4A O3B 23.5(5) . 6_565
O4A C4A O3B 119.3(8) . 6_565
C4B C4A O4B 59.7(10) 6_565 6_565
O3A C4A O4B 117.4(8) . 6_565
O4A C4A O4B 26.2(4) . 6_565
O3B C4A O4B 101.5(7) 6_565 6_565
C4B C4A C3A 97.0(11) 6_565 .
O3A C4A C3A 117.6(8) . .
O4A C4A C3A 116.0(7) . .
O3B C4A C3A 118.4(8) 6_565 .
O4B C4A C3A 117.5(7) 6_565 .
C4B C4A C3B 65.1(10) 6_565 6_565
O3A C4A C3B 113.2(8) . 6_565
O4A C4A C3B 111.1(7) . 6_565
O3B C4A C3B 101.3(7) 6_565 6_565
O4B C4A C3B 98.7(7) 6_565 6_565
C3A C4A C3B 31.8(4) . 6_565
O1A O1B C1B 105(4) 6_565 .
O1A O1B C1A 73(3) 6_565 6_565
C1B O1B C1A 32.0(5) . 6_565
O1A O1B Cu1 74(3) 6_565 .
C1B O1B Cu1 120.6(10) . .
C1A O1B Cu1 114.7(8) 6_565 .
O2A O2B C1B 89.3(11) 6_565 .
O2A O2B C1A 60.3(10) 6_565 6_565
C1B O2B C1A 29.1(4) . 6_565
O2A O2B Cu2 81.2(10) 6_565 .
C1B O2B Cu2 125.4(6) . .
C1A O2B Cu2 115.1(5) 6_565 .
O3A O3B C4B 93(3) 6_565 .
O3A O3B C4A 63(2) 6_565 6_565
C4B O3B C4A 30.4(5) . 6_565
O3A O3B Cu1 82(2) 6_565 3_455
C4B O3B Cu1 126.9(9) . 3_455
C4A O3B Cu1 116.8(8) 6_565 3_455
O4A O4B C4B 91.2(16) 6_565 .
O4A O4B C4A 61.9(14) 6_565 6_565
C4B O4B C4A 29.4(4) . 6_565
O4A O4B Cu2 82.6(14) 6_565 3_455
C4B O4B Cu2 122.2(7) . 3_455
C4A O4B Cu2 112.1(6) 6_565 3_455
C1A C1B O1B 79.5(12) 6_565 .
C1A C1B O2B 91.4(12) 6_565 .
O1B C1B O2B 126.7(9) . .
C1A C1B O2A 61.2(10) 6_565 6_565
O1B C1B O2A 115.9(8) . 6_565
O2B C1B O2A 30.2(4) . 6_565
C1A C1B O1A 60.2(11) 6_565 6_565
O1B C1B O1A 19.6(8) . 6_565
O2B C1B O1A 119.6(9) . 6_565
O2A C1B O1A 100.8(8) 6_565 6_565
C1A C1B C2B 98.0(11) 6_565 .
O1B C1B C2B 114.8(9) . .
O2B C1B C2B 118.4(7) . .
O2A C1B C2B 118.9(7) 6_565 .
O1A C1B C2B 117.6(9) 6_565 .
C1A C1B C2A 65.2(10) 6_565 6_565
O1B C1B C2A 108.1(10) . 6_565
O2B C1B C2A 115.1(7) . 6_565
O2A C1B C2A 99.0(6) 6_565 6_565
O1A C1B C2A 100.1(9) 6_565 6_565
C2B C1B C2A 32.9(4) . 6_565
C2A C2B C3B 93.7(9) 6_565 .
C2A C2B C1B 82.2(8) 6_565 .
C3B C2B C1B 121.5(8) . .
C2A C2B C3A 58.7(8) 6_565 6_565
C3B C2B C3A 35.0(5) . 6_565
C1B C2B C3A 112.0(7) . 6_565
C2A C2B C1A 58.5(7) 6_565 6_565
C3B C2B C1A 119.6(7) . 6_565
C1B C2B C1A 23.7(4) . 6_565
C3A C2B C1A 97.3(6) 6_565 6_565
C3A C3B C2B 85.3(9) 6_565 .
C3A C3B C4B 91.0(8) 6_565 .
C2B C3B C4B 121.7(7) . .
C3A C3B C2A 52.2(8) 6_565 6_565
C2B C3B C2A 33.1(5) . 6_565
C4B C3B C2A 115.5(6) . 6_565
C3A C3B C4A 65.2(7) 6_565 6_565
C2B C3B C4A 116.3(7) . 6_565
C4B C3B C4A 25.8(3) . 6_565
C2A C3B C4A 97.2(6) 6_565 6_565
C4A C4B O4B 90.9(12) 6_565 .
C4A C4B O3B 86.6(11) 6_565 .
O4B C4B O3B 123.8(9) . .
C4A C4B O3A 63.0(10) 6_565 6_565
O4B C4B O3A 121.0(9) . 6_565
O3B C4B O3A 23.6(6) . 6_565
C4A C4B O4A 64.1(10) 6_565 6_565
O4B C4B O4A 26.9(4) . 6_565
O3B C4B O4A 120.0(9) . 6_565
O3A C4B O4A 106.4(8) 6_565 6_565
C4A C4B C3B 89.1(11) 6_565 .
O4B C4B C3B 117.7(7) . .
O3B C4B C3B 118.4(8) . .
O3A C4B C3B 114.0(8) 6_565 .
O4A C4B C3B 112.4(7) 6_565 .
C4A C4B C3A 59.0(9) 6_565 6_565
O4B C4B C3A 114.1(7) . 6_565
O3B C4B C3A 112.1(7) . 6_565
O3A C4B C3A 96.8(7) 6_565 6_565
O4A C4B C3A 96.3(6) 6_565 6_565
C3B C4B C3A 30.1(4) . 6_565

loop_
_geom_bond_atom_site_label_1
_geom_bond_atom_site_label_2
_geom_bond_distance
_geom_bond_site_symmetry_2
Cu1 O1A 1.921(16) .
Cu1 O1A 1.921(16) 6_565
Cu1 O3B 1.968(12) 8_565
Cu1 O3B 1.968(12) 3_545
Cu1 O3A 1.971(11) 3
Cu1 O3A 1.971(11) 8
Cu1 O1B 2.001(14) 6_565
Cu1 O1B 2.001(14) .
Cu1 N1 2.150(4) .
Cu1 Cu2 2.6704(10) .
Cu2 O4B 1.957(8) 8_565
Cu2 O4B 1.957(8) 3_545
Cu2 O2B 1.959(7) 6_565
Cu2 O2B 1.959(7) .
Cu2 O4A 1.979(8) 3
Cu2 O4A 1.979(8) 8
Cu2 O2A 1.982(7) .
Cu2 O2A 1.982(7) 6_565
Cu2 N2 2.147(4) .
N1 C9 1.288(9) 6_565
N1 C9 1.288(9) .
N1 C5 1.325(10) 6_565
N1 C5 1.325(10) .
C5 C9 1.069(14) 6_565
C5 C6 1.375(11) .
C5 C8 1.739(14) 6_565
C5 C5 1.99(2) 6_565
C6 C8 1.099(16) 6_565
C6 C7 1.360(9) .
C6 C9 1.768(14) 6_565
C7 C6 1.360(9) 6_565
C7 C8 1.371(10) .
C7 C8 1.371(10) 6_565
C7 C12 1.496(6) 1_554
C8 C6 1.099(16) 6_565
C8 C9 1.382(12) .
C8 C5 1.739(14) 6_565
C8 C8 1.99(2) 6_565
C9 C5 1.069(14) 6_565
C9 C6 1.768(14) 6_565
C9 C9 1.90(2) 6_565
N2 C10 1.252(10) .
N2 C10 1.252(10) 6_565
N2 C14 1.307(11) 6_565
N2 C14 1.307(11) .
C10 C14 1.20(2) 6_565
C10 C11 1.343(14) .
C10 C10 1.62(3) 6_565
C10 C13 1.87(2) 6_565
C11 C13 1.28(2) 6_565
C11 C12 1.311(12) .
C11 C11 1.73(3) 6_565
C11 C14 1.829(18) 6_565
C12 C11 1.311(12) 6_565
C12 C13 1.343(11) 6_565
C12 C13 1.343(11) .
C12 C7 1.496(6) 1_556
C14 C10 1.20(2) 6_565
C14 C13 1.411(15) .
C14 C11 1.829(18) 6_565
C14 C14 1.90(2) 6_565
C13 C11 1.28(2) 6_565
C13 C10 1.87(2) 6_565
C13 C13 1.94(3) 6_565
O1A O1B 0.504(15) 6_565
O1A C1A 1.261(18) .
O1A C1B 1.453(16) 6_565
O2A O2B 0.724(8) 6_565
O2A C1A 1.262(10) .
O2A C1B 1.440(11) 6_565
O3A O3B 0.562(11) 6_565
O3A C4A 1.253(14) .
O3A C4B 1.404(14) 6_565
O3A Cu1 1.971(11) 3_445
O4A O4B 0.642(8) 6_565
O4A C4A 1.281(11) .
O4A C4B 1.421(11) 6_565
O4A Cu2 1.979(8) 3_445
C1A C1B 0.706(8) 6_565
C1A O1B 1.311(17) 6_565
C1A O2B 1.453(11) 6_565
C1A C2A 1.485(10) .
C1A C2B 1.741(11) 6_565
C2A C2B 0.896(10) 6_565
C2A C3A 1.300(11) .
C2A C1B 1.636(11) 6_565
C2A C3B 1.637(11) 6_565
C3A C3B 0.871(10) 6_565
C3A C4A 1.500(10) .
C3A C2B 1.516(11) 6_565
C3A C4B 1.737(10) 6_565
C4A C4B 0.713(8) 6_565
C4A O3B 1.406(14) 6_565
C4A O4B 1.452(12) 6_565
C4A C3B 1.639(11) 6_565
O1B O1A 0.504(15) 6_565
O1B C1B 1.240(17) .
O1B C1A 1.311(17) 6_565
O2B O2A 0.724(8) 6_565
O2B C1B 1.253(11) .
O2B C1A 1.453(11) 6_565
O3B O3A 0.562(11) 6_565
O3B C4B 1.256(15) .
O3B C4A 1.406(14) 6_565
O3B Cu1 1.968(12) 3_455
O4B O4A 0.642(8) 6_565
O4B C4B 1.254(12) .
O4B C4A 1.452(12) 6_565
O4B Cu2 1.957(8) 3_455
C1B C1A 0.706(8) 6_565
C1B O2A 1.440(11) 6_565
C1B O1A 1.453(16) 6_565
C1B C2B 1.496(10) .
C1B C2A 1.636(11) 6_565
C2B C2A 0.896(11) 6_565
C2B C3B 1.314(11) .
C2B C3A 1.516(11) 6_565
C2B C1A 1.741(11) 6_565
C3B C3A 0.871(10) 6_565
C3B C4B 1.487(10) .
C3B C2A 1.637(11) 6_565
C3B C4A 1.639(11) 6_565
C4B C4A 0.713(8) 6_565
C4B O3A 1.404(14) 6_565
C4B O4A 1.421(11) 6_565
C4B C3A 1.737(10) 6_565
